data_2219772
loop_
_publ_author_name
'Purcell, W.'
'Visser, Hendrik G.'

_publ_section_title
;Tris(ethane-1,2-diamine-\k^2^<i>N</i>,<i>N</i>')cobalt(II)
 <i>cis</i>-aqua-2\k<i>O</i>-\m-cyanido-1:2\k^2^<i>C</i>:<i>N</i>-heptacyanido-1\k^7^<i>C</i>-bis(ethane-1,2-diamine-2\k^2^<i>N</i>,<i>N</i>')cobalt(II)molybdenum(IV)
 dihydrate
;
_journal_coeditor_code BI2302
_journal_issue 11
_journal_name_full 'Acta Crystallographica Section E'
_journal_page_first m1438
_journal_page_last m1439
_journal_paper_doi 10.1107/S1600536808033564
_journal_volume 64
_journal_year 2008
_chemical_formula_iupac '[Co (C2 H8 N2)3] [Co Mo (C N)8 (C2 H8 N2)2 (H2 O)], 2H2 O'
_chemical_formula_moiety 'C6 H24 Co N6 2+, C12 H18 Co Mo N12 O 2-, 2(H2 O)'
_chemical_formula_sum 'C18 H46 Co2 Mo N18 O3'
_chemical_formula_weight 776.53
_chemical_name_systematic
;
Tris(ethane-1,2-diamine-\k^2^N,N')cobalt(II) <i>cis</i>-aqua-2\kO-\m-cyanido-
1:2\k^2^C:N-heptacyanido-1\k^7^C-bis(ethane-1,2-diamine-
2\k^2^N,N')cobalt(II)molybdenum(IV) dihydrate
;
_space_group_IT_number 19
_symmetry_cell_setting orthorhombic
_symmetry_space_group_name_Hall 'P 2ac 2ab'
_symmetry_space_group_name_H-M 'P 21 21 21'
_audit_creation_method 'WinGX routine CIF_UPDATE'
_cell_angle_alpha 90
_cell_angle_beta 90
_cell_angle_gamma 90
_cell_formula_units_Z 4
_cell_length_a 11.5377(3)
_cell_length_b 14.8830(3)
_cell_length_c 18.7376(4)
_cell_measurement_reflns_used 5696
_cell_measurement_temperature 100(2)
_cell_measurement_theta_max 28.32
_cell_measurement_theta_min 2.07
_cell_volume 3217.54(13)
_computing_cell_refinement 'SAINT-Plus (Bruker, 2004)'
_computing_data_collection 'APEX2 (Bruker, 2005)'
_computing_data_reduction 'SAINT-Plus (Bruker, 2004) and XPREP (Bruker, 2004)'
_computing_molecular_graphics 'DIAMOND (Brandenburg & Putz, 2005)'
_computing_publication_material 'SHELXL97 (Sheldrick, 2008)'
_computing_structure_refinement 'SHELXL97 (Sheldrick, 2008)'
_computing_structure_solution 'SHELXS97 (Sheldrick, 2008)'
_diffrn_measured_fraction_theta_full 0.999
_diffrn_measured_fraction_theta_max 0.999
_diffrn_measurement_device_type 'Bruker APEXII CCD'
_diffrn_measurement_method '\f and \w'
_diffrn_radiation_type MoK\a
_diffrn_radiation_wavelength 0.71073
_diffrn_reflns_av_R_equivalents 0.0769
_diffrn_reflns_limit_h_max 15
_diffrn_reflns_limit_h_min -15
_diffrn_reflns_limit_k_max 19
_diffrn_reflns_limit_k_min -19
_diffrn_reflns_limit_l_max 24
_diffrn_reflns_limit_l_min -24
_diffrn_reflns_number 41911
_diffrn_reflns_theta_full 28.32
_diffrn_reflns_theta_max 28.32
_diffrn_reflns_theta_min 2.07
_exptl_absorpt_coefficient_mu 1.445
_exptl_absorpt_correction_T_max 0.750
_exptl_absorpt_correction_T_min 0.640
_exptl_absorpt_correction_type multi-scan
_exptl_absorpt_process_details '(SADABS; Bruker, 2004)'
_exptl_crystal_colour red
_exptl_crystal_density_diffrn 1.603
_exptl_crystal_density_method 'not measured'
_exptl_crystal_description plate
_exptl_crystal_F_000 1600
_exptl_crystal_size_max 0.35
_exptl_crystal_size_mid 0.26
_exptl_crystal_size_min 0.20
_refine_diff_density_max 0.461
_refine_diff_density_min -1.642
_refine_ls_abs_structure_details 'Flack (1983), 3559 Friedel pairs'
_refine_ls_abs_structure_Flack -0.063(15)
_refine_ls_extinction_method none
_refine_ls_goodness_of_fit_ref 1.059
_refine_ls_hydrogen_treatment mixed
_refine_ls_matrix_type full
_refine_ls_number_parameters 397
_refine_ls_number_reflns 8019
_refine_ls_number_restraints 7
_refine_ls_restrained_S_all 1.059
_refine_ls_R_factor_gt 0.0396
_refine_ls_shift/su_max 0.028
_refine_ls_structure_factor_coef Fsqd
_refine_ls_weighting_details 'calc w=1/[\s^2^(Fo^2^)+(0.0424P)^2^] where P=(Fo^2^+2Fc^2^)/3'
_refine_ls_weighting_scheme calc
_refine_ls_wR_factor_ref 0.0932
_reflns_number_gt 6732
_reflns_number_total 8019
_reflns_threshold_expression I>2\s(I)
_cod_data_source_file bi2302.cif
_cod_data_source_block I
_cod_database_code 2219772
_cod_database_fobs_code 2219772

loop_
_symmetry_equiv_pos_as_xyz
'x, y, z'
'-x+1/2, -y, z+1/2'
'x+1/2, -y+1/2, -z'
'-x, y+1/2, -z+1/2'

loop_
_atom_site_type_symbol
_atom_site_label
_atom_site_fract_x
_atom_site_fract_y
_atom_site_fract_z
_atom_site_U_iso_or_equiv
_atom_site_adp_type
_atom_site_calc_flag
_atom_site_refinement_flags
_atom_site_occupancy
Mo Mo1 0.24254(2) 0.51274(2) 0.608619(15) 0.00886(7) Uani d . 1
Co Co2 0.25983(4) 0.73223(3) 0.38903(2) 0.00726(10) Uani d . 1
Co Co1 0.22748(4) -0.17502(3) 0.89163(2) 0.00804(10) Uani d . 1
N N33 0.1756(3) -0.0605(2) 0.95186(16) 0.0147(7) Uani d . 1
H H33B 0.1844 -0.0102 0.9258 0.018 Uiso calc R 1
H H33A 0.1006 -0.0653 0.9645 0.018 Uiso calc R 1
N N29 0.1544(3) -0.1322(2) 0.79287(16) 0.0143(7) Uani d . 1
H H29B 0.1481 -0.1792 0.7629 0.017 Uiso calc R 1
H H29A 0.0831 -0.1094 0.8002 0.017 Uiso calc R 1
N N34 0.3084(3) -0.2088(2) 0.99000(17) 0.0173(8) Uani d . 1
H H34A 0.2952 -0.2669 1.0005 0.021 Uiso calc R 1
H H34B 0.3855 -0.2003 0.9868 0.021 Uiso calc R 1
N N30 0.3729(3) -0.1043(2) 0.85102(16) 0.0161(7) Uani d . 1
H H30B 0.3806 -0.0513 0.8738 0.019 Uiso calc R 1
H H30A 0.4379 -0.1365 0.858 0.019 Uiso calc R 1
N N31 0.2809(3) -0.3007(2) 0.84807(17) 0.0156(7) Uani d . 1
H H31B 0.2915 -0.2953 0.8007 0.019 Uiso calc R 1
H H31A 0.3486 -0.3176 0.8678 0.019 Uiso calc R 1
N N32 0.0747(3) -0.2480(2) 0.91233(17) 0.0166(8) Uani d . 1
H H32B 0.0739 -0.267 0.9579 0.02 Uiso calc R 1
H H32A 0.0121 -0.213 0.905 0.02 Uiso calc R 1
C C9 0.2306(3) -0.0629(3) 0.76151(19) 0.0168(8) Uani d . 1
H H9B 0.215 -0.0051 0.7834 0.02 Uiso calc R 1
H H9A 0.2159 -0.0578 0.7107 0.02 Uiso calc R 1
C C11 0.2503(4) -0.0570(2) 1.01647(18) 0.0171(8) Uani d . 1
H H11B 0.2164 -0.0173 1.0518 0.02 Uiso calc R 1
H H11A 0.3265 -0.0343 1.0041 0.02 Uiso calc R 1
C C12 0.2599(4) -0.1509(2) 1.04599(18) 0.0167(8) Uani d . 1
H H12B 0.3099 -0.1512 1.0876 0.02 Uiso calc R 1
H H12A 0.184 -0.1726 1.0601 0.02 Uiso calc R 1
C C13 0.0728(4) -0.3255(3) 0.8632(2) 0.0175(9) Uani d . 1
H H13A 0.0527 -0.3056 0.8155 0.021 Uiso calc R 1
H H13B 0.015 -0.3686 0.8788 0.021 Uiso calc R 1
C C14 0.1913(3) -0.3694(3) 0.8625(2) 0.0167(9) Uani d . 1
H H14B 0.2061 -0.3976 0.9083 0.02 Uiso calc R 1
H H14A 0.1938 -0.4155 0.826 0.02 Uiso calc R 1
C C10 0.3545(3) -0.0890(3) 0.7740(2) 0.0167(9) Uani d . 1
H H10A 0.3724 -0.1434 0.7477 0.02 Uiso calc R 1
H H10B 0.4055 -0.0417 0.7574 0.02 Uiso calc R 1
C C1 0.3326(3) 0.4932(3) 0.70783(19) 0.0135(8) Uani d . 1
C C6 0.4102(3) 0.5675(3) 0.58215(19) 0.0146(8) Uani d . 1
N N23 0.3798(3) 0.4855(2) 0.76167(17) 0.0179(7) Uani d . 1
N N25 0.4996(3) 0.5958(2) 0.56850(18) 0.0209(8) Uani d . 1
C C7 0.2162(3) 0.6069(3) 0.52324(19) 0.0115(8) Uani d . 1
C C2 0.0689(3) 0.5478(3) 0.63968(19) 0.0138(8) Uani d . 1
N N27 0.2112(3) 0.6594(2) 0.47794(16) 0.0164(7) Uani d . 1
N N22 0.1263(3) 0.3320(2) 0.68324(17) 0.0182(7) Uani d . 1
N N21 -0.0255(3) 0.5631(2) 0.65610(18) 0.0194(8) Uani d . 1
C C3 0.1686(3) 0.3946(3) 0.65782(19) 0.0126(8) Uani d . 1
C C5 0.1426(3) 0.4461(3) 0.52647(18) 0.0115(8) Uani d . 1
C C8 0.2476(4) 0.6432(2) 0.65994(17) 0.0130(7) Uani d . 1
C C4 0.3543(3) 0.4051(3) 0.57178(19) 0.0139(8) Uani d . 1
O O42 0.5286(3) 0.4769(2) 0.87944(16) 0.0277(8) Uani d . 1
O O43 0.1617(3) 0.1648(2) 1.06962(15) 0.0238(7) Uani d D 1
N N24 0.2504(3) 0.7142(2) 0.68527(16) 0.0187(7) Uani d . 1
N N26 0.4141(3) 0.3472(2) 0.55381(18) 0.0200(8) Uani d . 1
N N28 0.0874(3) 0.4089(2) 0.48443(16) 0.0153(7) Uani d . 1
N N35 0.4319(3) 0.7425(2) 0.42627(17) 0.0137(7) Uani d . 1
H H35A 0.4587 0.7985 0.4193 0.016 Uiso calc R 1
H H35B 0.4346 0.7304 0.4733 0.016 Uiso calc R 1
N N36 0.3217(3) 0.6119(2) 0.34467(17) 0.0170(7) Uani d . 1
H H36B 0.2708 0.5672 0.3526 0.02 Uiso calc R 1
H H36A 0.3309 0.6182 0.2972 0.02 Uiso calc R 1
C C15 0.5036(3) 0.6773(3) 0.3866(2) 0.0197(8) Uani d . 1
H H15B 0.5751 0.6659 0.4123 0.024 Uiso calc R 1
H H15A 0.523 0.7012 0.34 0.024 Uiso calc R 1
C C16 0.4346(4) 0.5905(3) 0.3787(2) 0.0192(9) Uani d . 1
H H16A 0.4773 0.5481 0.3494 0.023 Uiso calc R 1
H H16B 0.4219 0.5635 0.4252 0.023 Uiso calc R 1
O O41 0.2305(2) 0.85628(18) 0.44139(13) 0.0145(6) Uani d D 1
N N37 0.2881(3) 0.8069(2) 0.29496(16) 0.0138(7) Uani d . 1
H H37B 0.3342 0.8543 0.3041 0.017 Uiso calc R 1
H H37A 0.3226 0.7724 0.2617 0.017 Uiso calc R 1
N N38 0.0902(3) 0.7244(2) 0.34692(17) 0.0154(7) Uani d . 1
H H38B 0.0657 0.667 0.3475 0.019 Uiso calc R 1
H H38A 0.0415 0.7573 0.3738 0.019 Uiso calc R 1
C C17 0.0904(3) 0.7585(3) 0.2730(2) 0.0171(9) Uani d . 1
H H17A 0.013 0.7774 0.2595 0.02 Uiso calc R 1
H H17B 0.1151 0.7115 0.2404 0.02 Uiso calc R 1
C C18 0.1737(3) 0.8378(3) 0.2691(2) 0.0166(9) Uani d . 1
H H18A 0.18 0.859 0.2203 0.02 Uiso calc R 1
H H18B 0.1457 0.8868 0.2986 0.02 Uiso calc R 1
H H41A 0.1590(17) 0.866(3) 0.442(2) 0.022 Uiso d D 1
H H41B 0.259(3) 0.856(3) 0.4833(13) 0.022 Uiso d D 1
H H42A 0.491(4) 0.507(3) 0.9084(19) 0.042 Uiso d D 1
H H42B 0.488(4) 0.481(3) 0.8422(19) 0.042 Uiso d D 1
H H43A 0.189(3) 0.201(2) 1.0999(17) 0.036 Uiso d D 1
H H43B 0.119(3) 0.127(2) 1.0899(19) 0.036 Uiso d D 1

loop_
_atom_site_aniso_label
_atom_site_aniso_U_11
_atom_site_aniso_U_22
_atom_site_aniso_U_33
_atom_site_aniso_U_12
_atom_site_aniso_U_13
_atom_site_aniso_U_23
Mo1 0.00841(14) 0.00942(14) 0.00875(14) -0.00039(12) 0.00007(14) -0.00012(11)
Co2 0.0074(2) 0.0068(2) 0.0076(2) -0.00054(18) -0.0008(2) 0.00084(18)
Co1 0.0077(2) 0.0081(2) 0.0083(2) 0.00020(18) -0.0002(2) -0.00015(19)
N33 0.0139(17) 0.0168(19) 0.0135(16) 0.0022(14) -0.0001(13) 0.0000(14)
N29 0.0107(16) 0.0174(18) 0.0148(17) -0.0017(14) 0.0021(13) 0.0022(14)
N34 0.0182(18) 0.0146(18) 0.0191(18) 0.0034(14) -0.0027(14) 0.0000(14)
N30 0.0119(17) 0.0173(19) 0.0190(18) 0.0010(14) 0.0005(13) 0.0007(14)
N31 0.0131(17) 0.0166(18) 0.0172(17) 0.0042(14) -0.0011(13) -0.0036(13)
N32 0.0182(19) 0.0171(19) 0.0147(18) 0.0028(15) -0.0008(13) 0.0040(14)
C9 0.014(2) 0.020(2) 0.0164(18) -0.0002(18) 0.0033(16) 0.0046(16)
C11 0.018(2) 0.0155(19) 0.0176(18) 0.000(2) -0.0020(17) -0.0015(15)
C12 0.019(2) 0.019(2) 0.0119(17) 0.0008(18) -0.0030(16) -0.0010(14)
C13 0.019(2) 0.009(2) 0.025(2) -0.0037(17) -0.0024(16) 0.0031(17)
C14 0.015(2) 0.015(2) 0.020(2) -0.0006(16) 0.0009(16) 0.0007(17)
C10 0.014(2) 0.018(2) 0.018(2) -0.0037(17) 0.0051(16) -0.0016(18)
C1 0.0071(17) 0.018(2) 0.0156(19) 0.0040(16) -0.0027(14) -0.0018(17)
C6 0.015(2) 0.017(2) 0.0123(18) -0.0032(17) -0.0016(15) 0.0022(16)
N23 0.0146(17) 0.0209(19) 0.0181(17) 0.0018(15) 0.0014(13) -0.0003(15)
N25 0.0168(19) 0.026(2) 0.0197(18) -0.0049(16) 0.0011(14) -0.0001(16)
C7 0.0096(19) 0.0147(19) 0.0102(17) -0.0033(15) -0.0008(14) -0.0028(15)
C2 0.0127(19) 0.012(2) 0.0165(19) 0.0006(16) 0.0016(15) -0.0020(16)
N27 0.0175(18) 0.0174(18) 0.0142(16) -0.0010(14) 0.0007(13) -0.0015(14)
N22 0.0168(18) 0.021(2) 0.0172(17) -0.0041(16) -0.0046(13) 0.0038(15)
N21 0.0163(18) 0.0160(19) 0.0260(19) 0.0005(15) 0.0020(14) -0.0015(16)
C3 0.0098(18) 0.018(2) 0.0104(19) -0.0046(16) -0.0028(14) 0.0004(16)
C5 0.0111(18) 0.013(2) 0.0102(18) 0.0025(16) 0.0028(14) 0.0007(16)
C8 0.0139(19) 0.0147(19) 0.0102(16) -0.0017(17) -0.0014(15) 0.0039(13)
C4 0.012(2) 0.017(2) 0.0132(19) -0.0004(16) -0.0020(15) -0.0021(16)
O42 0.0262(17) 0.042(2) 0.0154(15) 0.0188(15) -0.0059(13) -0.0105(15)
O43 0.0283(18) 0.0214(18) 0.0216(16) -0.0077(14) 0.0068(13) -0.0017(14)
N24 0.0221(19) 0.0154(17) 0.0185(16) -0.0011(16) 0.0016(16) -0.0023(13)
N26 0.0119(17) 0.027(2) 0.0214(18) 0.0046(15) -0.0045(14) -0.0077(16)
N28 0.0152(18) 0.0132(18) 0.0176(17) 0.0004(14) -0.0001(14) 0.0013(14)
N35 0.0169(18) 0.0120(17) 0.0123(16) 0.0003(14) -0.0013(13) 0.0009(14)
N36 0.0210(19) 0.0152(18) 0.0148(17) -0.0015(15) -0.0045(14) -0.0011(14)
C15 0.0115(18) 0.024(2) 0.023(2) 0.0011(16) 0.0026(17) -0.002(2)
C16 0.018(2) 0.021(2) 0.019(2) 0.0060(17) 0.0020(16) 0.0003(18)
O41 0.0107(14) 0.0178(14) 0.0150(13) -0.0008(12) 0.0008(11) -0.0011(11)
N37 0.0134(17) 0.0158(18) 0.0122(16) -0.0037(14) 0.0018(12) -0.0013(13)
N38 0.0137(17) 0.0135(18) 0.0192(18) -0.0008(14) -0.0020(13) 0.0029(14)
C17 0.014(2) 0.023(2) 0.015(2) -0.0012(17) -0.0047(16) 0.0005(18)
C18 0.013(2) 0.017(2) 0.021(2) -0.0020(17) -0.0015(15) 0.0028(18)

loop_
_atom_type_symbol
_atom_type_description
_atom_type_scat_dispersion_real
_atom_type_scat_dispersion_imag
_atom_type_scat_source
C C 0.0033 0.0016 'International Tables Vol C Tables 4.2.6.8 and 6.1.1.4'
H H 0 0 'International Tables Vol C Tables 4.2.6.8 and 6.1.1.4'
N N 0.0061 0.0033 'International Tables Vol C Tables 4.2.6.8 and 6.1.1.4'
Co Co 0.3494 0.9721 'International Tables Vol C Tables 4.2.6.8 and 6.1.1.4'
Mo Mo -1.6832 0.6857 'International Tables Vol C Tables 4.2.6.8 and 6.1.1.4'
O O 0.0106 0.006 'International Tables Vol C Tables 4.2.6.8 and 6.1.1.4'

loop_
_geom_angle_atom_site_label_1
_geom_angle_atom_site_label_2
_geom_angle_atom_site_label_3
_geom_angle
C7 Mo1 C1 143.17(15)
C7 Mo1 C2 84.93(14)
C1 Mo1 C2 104.42(14)
C7 Mo1 C6 73.08(14)
C1 Mo1 C6 79.42(14)
C2 Mo1 C6 143.71(16)
C7 Mo1 C3 142.44(14)
C1 Mo1 C3 73.26(14)
C2 Mo1 C3 73.40(15)
C6 Mo1 C3 139.43(15)
C7 Mo1 C5 72.19(14)
C1 Mo1 C5 144.18(15)
C2 Mo1 C5 78.89(14)
C6 Mo1 C5 119.18(13)
C3 Mo1 C5 73.74(14)
C7 Mo1 C8 75.50(13)
C1 Mo1 C8 74.01(14)
C2 Mo1 C8 71.78(15)
C6 Mo1 C8 74.91(15)
C3 Mo1 C8 123.39(14)
C5 Mo1 C8 137.76(14)
C7 Mo1 C4 109.20(14)
C1 Mo1 C4 83.56(14)
C2 Mo1 C4 145.00(15)
C6 Mo1 C4 70.90(15)
C3 Mo1 C4 76.66(15)
C5 Mo1 C4 75.64(14)
C8 Mo1 C4 141.90(15)
N27 Co2 N36 87.94(13)
N27 Co2 N37 173.08(13)
N36 Co2 N37 93.78(13)
N27 Co2 N35 91.53(13)
N36 Co2 N35 82.67(12)
N37 Co2 N35 95.34(12)
N27 Co2 N38 91.17(13)
N36 Co2 N38 96.88(13)
N37 Co2 N38 81.97(12)
N35 Co2 N38 177.24(13)
N27 Co2 O41 92.32(12)
N36 Co2 O41 168.90(12)
N37 Co2 O41 87.28(11)
N35 Co2 O41 86.23(12)
N38 Co2 O41 94.21(12)
N32 Co1 N30 169.59(12)
N32 Co1 N34 94.94(13)
N30 Co1 N34 94.64(13)
N32 Co1 N33 94.55(13)
N30 Co1 N33 90.88(13)
N34 Co1 N33 81.55(12)
N32 Co1 N29 89.02(12)
N30 Co1 N29 81.55(12)
N34 Co1 N29 175.62(13)
N33 Co1 N29 96.29(12)
N32 Co1 N31 81.96(13)
N30 Co1 N31 93.99(13)
N34 Co1 N31 89.88(13)
N33 Co1 N31 170.46(12)
N29 Co1 N31 92.54(13)
C11 N33 Co1 107.3(2)
C11 N33 H33B 110.3
Co1 N33 H33B 110.3
C11 N33 H33A 110.3
Co1 N33 H33A 110.3
H33B N33 H33A 108.5
C9 N29 Co1 108.6(2)
C9 N29 H29B 110
Co1 N29 H29B 110
C9 N29 H29A 110
Co1 N29 H29A 110
H29B N29 H29A 108.4
C12 N34 Co1 108.3(2)
C12 N34 H34A 110
Co1 N34 H34A 110
C12 N34 H34B 110
Co1 N34 H34B 110
H34A N34 H34B 108.4
C10 N30 Co1 108.3(2)
C10 N30 H30B 110
Co1 N30 H30B 110
C10 N30 H30A 110
Co1 N30 H30A 110
H30B N30 H30A 108.4
C14 N31 Co1 109.5(2)
C14 N31 H31B 109.8
Co1 N31 H31B 109.8
C14 N31 H31A 109.8
Co1 N31 H31A 109.8
H31B N31 H31A 108.2
C13 N32 Co1 107.5(2)
C13 N32 H32B 110.2
Co1 N32 H32B 110.2
C13 N32 H32A 110.2
Co1 N32 H32A 110.2
H32B N32 H32A 108.5
N29 C9 C10 108.9(3)
N29 C9 H9B 109.9
C10 C9 H9B 109.9
N29 C9 H9A 109.9
C10 C9 H9A 109.9
H9B C9 H9A 108.3
N33 C11 C12 107.9(3)
N33 C11 H11B 110.1
C12 C11 H11B 110.1
N33 C11 H11A 110.1
C12 C11 H11A 110.1
H11B C11 H11A 108.4
N34 C12 C11 108.0(3)
N34 C12 H12B 110.1
C11 C12 H12B 110.1
N34 C12 H12A 110.1
C11 C12 H12A 110.1
H12B C12 H12A 108.4
N32 C13 C14 109.2(3)
N32 C13 H13A 109.8
C14 C13 H13A 109.8
N32 C13 H13B 109.8
C14 C13 H13B 109.8
H13A C13 H13B 108.3
N31 C14 C13 109.5(3)
N31 C14 H14B 109.8
C13 C14 H14B 109.8
N31 C14 H14A 109.8
C13 C14 H14A 109.8
H14B C14 H14A 108.2
N30 C10 C9 109.2(3)
N30 C10 H10A 109.8
C9 C10 H10A 109.8
N30 C10 H10B 109.8
C9 C10 H10B 109.8
H10A C10 H10B 108.3
N23 C1 Mo1 177.8(4)
N25 C6 Mo1 179.3(4)
N27 C7 Mo1 174.6(3)
N21 C2 Mo1 177.3(4)
C7 N27 Co2 159.1(3)
N22 C3 Mo1 178.2(3)
N28 C5 Mo1 177.7(3)
N24 C8 Mo1 177.9(3)
N26 C4 Mo1 178.4(3)
H42B O42 H42A 103(3)
H43B O43 H43A 110(3)
C15 N35 Co2 108.3(2)
C15 N35 H35A 110
Co2 N35 H35A 110
C15 N35 H35B 110
Co2 N35 H35B 110
H35A N35 H35B 108.4
C16 N36 Co2 108.2(2)
C16 N36 H36B 110.1
Co2 N36 H36B 110.1
C16 N36 H36A 110.1
Co2 N36 H36A 110.1
H36B N36 H36A 108.4
N35 C15 C16 108.2(3)
N35 C15 H15B 110.1
C16 C15 H15B 110.1
N35 C15 H15A 110.1
C16 C15 H15A 110.1
H15B C15 H15A 108.4
N36 C16 C15 108.5(3)
N36 C16 H16A 110
C15 C16 H16A 110
N36 C16 H16B 110
C15 C16 H16B 110
H16A C16 H16B 108.4
Co2 O41 H41B 111(3)
Co2 O41 H41A 108(3)
H41B O41 H41A 112(3)
C18 N37 Co2 107.5(2)
C18 N37 H37B 110.2
Co2 N37 H37B 110.2
C18 N37 H37A 110.2
Co2 N37 H37A 110.2
H37B N37 H37A 108.5
C17 N38 Co2 109.3(2)
C17 N38 H38B 109.8
Co2 N38 H38B 109.8
C17 N38 H38A 109.8
Co2 N38 H38A 109.8
H38B N38 H38A 108.3
N38 C17 C18 108.2(3)
N38 C17 H17A 110.1
C18 C17 H17A 110.1
N38 C17 H17B 110.1
C18 C17 H17B 110.1
H17A C17 H17B 108.4
N37 C18 C17 107.8(3)
N37 C18 H18A 110.1
C17 C18 H18A 110.1
N37 C18 H18B 110.1
C17 C18 H18B 110.1
H18A C18 H18B 108.5

loop_
_geom_bond_atom_site_label_1
_geom_bond_atom_site_label_2
_geom_bond_distance
_geom_bond_publ_flag
Mo1 C7 2.149(4) y
Mo1 C1 2.149(4) y
Mo1 C2 2.150(4) y
Mo1 C6 2.156(4) y
Mo1 C3 2.161(4) y
Mo1 C5 2.164(4) y
Mo1 C8 2.168(4) y
Mo1 C4 2.169(4) y
Co2 N27 2.065(3) y
Co2 N36 2.099(3) y
Co2 N37 2.109(3) y
Co2 N35 2.109(3) y
Co2 N38 2.113(3) y
Co2 O41 2.118(3) y
Co1 N32 2.106(4) y
Co1 N30 2.122(3) y
Co1 N34 2.126(3) y
Co1 N33 2.130(3) y
Co1 N29 2.131(3) y
Co1 N31 2.132(3) y
N33 C11 1.487(5) ?
N33 H33B 0.90 ?
N33 H33A 0.90 ?
N29 C9 1.477(5) ?
N29 H29B 0.90 ?
N29 H29A 0.90 ?
N34 C12 1.468(5) ?
N34 H34A 0.90 ?
N34 H34B 0.90 ?
N30 C10 1.475(5) ?
N30 H30B 0.90 ?
N30 H30A 0.90 ?
N31 C14 1.479(5) ?
N31 H31B 0.90 ?
N31 H31A 0.90 ?
N32 C13 1.476(5) ?
N32 H32B 0.90 ?
N32 H32A 0.90 ?
C9 C10 1.500(6) ?
C9 H9B 0.97 ?
C9 H9A 0.97 ?
C11 C12 1.507(5) ?
C11 H11B 0.97 ?
C11 H11A 0.97 ?
C12 H12B 0.97 ?
C12 H12A 0.97 ?
C13 C14 1.515(5) ?
C13 H13A 0.97 ?
C13 H13B 0.97 ?
C14 H14B 0.97 ?
C14 H14A 0.97 ?
C10 H10A 0.97 ?
C10 H10B 0.97 ?
C1 N23 1.152(4) ?
C6 N25 1.144(5) ?
C7 N27 1.155(5) ?
C2 N21 1.155(5) ?
N22 C3 1.154(5) ?
C5 N28 1.155(5) ?
C8 N24 1.158(4) ?
C4 N26 1.154(5) ?
O42 H42B 0.84(4) ?
O42 H42A 0.82(4) ?
O43 H43B 0.84(2) ?
O43 H43A 0.85(2) ?
N35 C15 1.475(5) ?
N35 H35A 0.90 ?
N35 H35B 0.90 ?
N36 C16 1.485(5) ?
N36 H36B 0.90 ?
N36 H36A 0.90 ?
C15 C16 1.526(6) ?
C15 H15B 0.97 ?
C15 H15A 0.97 ?
C16 H16A 0.97 ?
C16 H16B 0.97 ?
O41 H41B 0.85(2) ?
O41 H41A 0.84(2) ?
N37 C18 1.479(5) ?
N37 H37B 0.90 ?
N37 H37A 0.90 ?
N38 C17 1.475(5) ?
N38 H38B 0.90 ?
N38 H38A 0.90 ?
C17 C18 1.524(5) ?
C17 H17A 0.97 ?
C17 H17B 0.97 ?
C18 H18A 0.97 ?
C18 H18B 0.97 ?

loop_
_geom_hbond_atom_site_label_D
_geom_hbond_atom_site_label_H
_geom_hbond_atom_site_label_A
_geom_hbond_site_symmetry_A
_geom_hbond_distance_DH
_geom_hbond_distance_HA
_geom_hbond_distance_DA
_geom_hbond_angle_DHA
N29 H29A N22 4_546 0.90 2.59 3.313(5) 138.1
N29 H29B N24 1_545 0.90 2.45 3.243(5) 146.5
N30 H30A N26 4_646 0.90 2.39 3.121(5) 138.6
N31 H31B N24 1_545 0.90 2.22 3.079(4) 159.8
N32 H32A N22 4_546 0.90 2.4 3.163(5) 143.3
N32 H32B N26 2 0.90 2.16 3.037(5) 164.1
N33 H33B O41 2_565 0.90 2.51 3.233(4) 137.8
N34 H34A N28 2 0.90 2.53 3.213(5) 133.4
N34 H34B N26 4_646 0.90 2.53 3.408(5) 163.8
N36 H36A N22 2_564 0.90 2.31 3.195(4) 165.9
N36 H36B N23 2_564 0.90 2.56 3.151(5) 124.1
N37 H37A N22 2_564 0.90 2.22 3.103(5) 167.3
N37 H37B N21 3_566 0.90 2.17 3.035(5) 162.2
N38 H38A N25 3_466 0.90 2.49 3.282(5) 147.5
N38 H38B O42 2_564 0.90 2.47 3.350(5) 164.3
O41 H41A N25 3_466 0.84(2) 1.94(2) 2.764(4) 170(4)
O41 H41B O43 2_564 0.85(2) 1.89(2) 2.724(4) 168(4)
O42 H42A N28 2_565 0.82(4) 2.10(4) 2.924(4) 173(4)
O42 H42B N23 . 0.84(4) 1.96(4) 2.799(4) 174(4)
O43 H43A N24 2_565 0.85(2) 2.15(2) 2.995(4) 174(4)
O43 H43B O42 3_457 0.84(3) 1.95(2) 2.778(4) 168(4)
C10 H10B N23 4_646 0.97 2.53 3.328(5) 138.9
C11 H11B O42 3_457 0.97 2.59 3.430(5) 144.8
